data_2225315
loop_
_publ_author_name
'Jenkinson, Sarah F.'
'Lenagh-Snow, Gabriel M. J.'
'Izumori, Ken'
'Fleet, George W. J.'
'Watkin, David J.'
'Thompson, Amber L.'

_publ_section_title
2-Azido-3,4;6,7-di-<i>O</i>-isopropylidene-\a-<small>D</small>-<i>glycero</i>-<small>D</small>-<i>talo</i>-heptopyranose
_journal_coeditor_code LH2989
_journal_issue 3
_journal_name_full 'Acta Crystallographica Section E'
_journal_page_first o525
_journal_page_last o526
_journal_paper_doi 10.1107/S1600536810003995
_journal_volume 66
_journal_year 2010
_chemical_formula_iupac 'C13 H21 N3 O6'
_chemical_formula_moiety 'C13 H21 N3 O6'
_chemical_formula_sum 'C13 H21 N3 O6'
_chemical_formula_weight 315.33
_chemical_name_systematic
;
2-Azido-3,4;6,7-di-<i>O</i>-isopropylidene-\a-D-<i>glycero</i>-
D-<i>talo</i>-heptopyranose
;
_space_group_IT_number 146
_symmetry_cell_setting trigonal
_symmetry_space_group_name_Hall 'R 3'
_symmetry_space_group_name_H-M 'R 3 :H'
_atom_sites_solution_hydrogens geom
_atom_sites_solution_primary direct
_cell_angle_alpha 90
_cell_angle_beta 90
_cell_angle_gamma 120
_cell_formula_units_Z 9
_cell_length_a 16.8793(2)
_cell_length_b 16.8793(2)
_cell_length_c 15.1043(3)
_cell_measurement_reflns_used 1885
_cell_measurement_temperature 150
_cell_measurement_theta_max 28
_cell_measurement_theta_min 5
_cell_volume 3726.83(10)
_computing_cell_refinement 'DENZO/SCALEPACK (Otwinowski & Minor, 1997)'
_computing_data_collection 'COLLECT (Nonius, 2001)'
_computing_data_reduction 'DENZO/SCALEPACK (Otwinowski & Minor, 1997)'
_computing_molecular_graphics 'CAMERON (Watkin <i>et al.</i>,  1996)'
_computing_publication_material 'CRYSTALS (Betteridge <i>et al.</i>,  2003)'
_computing_structure_refinement 'CRYSTALS (Betteridge <i>et al.</i>,  2003)'
_computing_structure_solution 'SIR92 (Altomare <i>et al.</i>,  1994)'
_diffrn_ambient_temperature 150
_diffrn_measured_fraction_theta_full 0.991
_diffrn_measured_fraction_theta_max 0.990
_diffrn_measurement_device Area
_diffrn_measurement_device_type 'Nonius KappaCCD'
_diffrn_measurement_method \w
_diffrn_radiation_monochromator graphite
_diffrn_radiation_type 'Mo K\a'
_diffrn_radiation_wavelength 0.71073
_diffrn_reflns_av_R_equivalents 0.034
_diffrn_reflns_limit_h_max 21
_diffrn_reflns_limit_h_min -21
_diffrn_reflns_limit_k_max 21
_diffrn_reflns_limit_k_min -21
_diffrn_reflns_limit_l_max 19
_diffrn_reflns_limit_l_min -19
_diffrn_reflns_number 23870
_diffrn_reflns_theta_full 26.957
_diffrn_reflns_theta_max 27.507
_diffrn_reflns_theta_min 5.207
_diffrn_standards_number 0
_exptl_absorpt_coefficient_mu 0.101
_exptl_absorpt_correction_T_max 0.97
_exptl_absorpt_correction_T_min 0.63
_exptl_absorpt_correction_type multi-scan
_exptl_absorpt_process_details '(DENZO/SCALEPACK; Otwinowski & Minor, 1997)'
_exptl_crystal_colour colourless
_exptl_crystal_density_diffrn 1.264
_exptl_crystal_density_method 'not measured'
_exptl_crystal_description plate
_exptl_crystal_F_000 1512
_exptl_crystal_size_max 0.70
_exptl_crystal_size_mid 0.50
_exptl_crystal_size_min 0.30
_refine_diff_density_max 0.16
_refine_diff_density_min -0.16
_refine_ls_extinction_method None
_refine_ls_goodness_of_fit_ref 0.8668
_refine_ls_hydrogen_treatment constr
_refine_ls_matrix_type full
_refine_ls_number_parameters 227
_refine_ls_number_reflns 1889
_refine_ls_number_restraints 43
_refine_ls_R_factor_all 0.0293
_refine_ls_R_factor_gt 0.0266
_refine_ls_shift/su_max 0.000424
_refine_ls_structure_factor_coef Fsqd
_refine_ls_weighting_details
;
 Method, part 1, Chebychev polynomial, (Watkin, 1994, Prince, 1982)
 [weight] = 1.0/[A~0~*T~0~(x)+A~1~*T~1~(x) ... +A~n-1~]*T~n-1~(x)]
 where A~i~ are the Chebychev coefficients listed below and x= Fcalc/Fmax
 Method = Robust Weighting (Prince, 1982)
 W = [weight] * [1-(deltaF/6*sigmaF)^2^]^2^
 A~i~ are:
 35.7 56.9 32.2 12.2 2.39
;
_refine_ls_weighting_scheme calc
_refine_ls_wR_factor_all 0.0698
_refine_ls_wR_factor_gt 0.0655
_refine_ls_wR_factor_ref 0.0698
_reflns_number_gt 1770
_reflns_number_total 1889
_reflns_threshold_expression I>2\s(I)
_cod_data_source_file lh2989.cif
_cod_data_source_block I
_cod_depositor_comments
;
The following automatic conversions were performed:
'_symmetry_cell_setting' value 'Trigonal' changed to 'trigonal' according
to '/home/saulius/struct/CIF-dictionaries/cif_core.dic' dictionary named
'cif_core.dic' version 2.4.1 from 2010-06-29.

Automatic conversion script
Id: cif_fix_enum 1527 2010-12-29 10:47:43Z saulius 

The following automatic conversions were performed:

'_symmetry_cell_setting' value 'Trigonal' changed to 'trigonal'
according to /home/saulius/struct/CIF-dictionaries/cif_core.dic
dictionary named 'cif_core.dic' version 2.4.1 from 2010-06-29.

Automatic conversion script
Id: cif_fix_values 1715 2011-07-08 13:25:40Z adriana 
;
_cod_original_sg_symbol_Hall 'R 3 '
_cod_original_sg_symbol_H-M 'R 3 '
_cod_database_code 2225315
_cod_database_fobs_code 2225315

loop_
_symmetry_equiv_pos_as_xyz
x,y,z
x+1/3,y+2/3,z+2/3
x+2/3,y+1/3,z+1/3
-y,x-y,z
-y+1/3,x-y+2/3,z+2/3
-y+2/3,x-y+1/3,z+1/3
-x+y,-x,z
-x+y+1/3,-x+2/3,z+2/3
-x+y+2/3,-x+1/3,z+1/3

loop_
_atom_site_type_symbol
_atom_site_label
_atom_site_fract_x
_atom_site_fract_y
_atom_site_fract_z
_atom_site_U_iso_or_equiv
_atom_site_adp_type
_atom_site_occupancy
_atom_site_disorder_assembly
_atom_site_disorder_group
O O1 0.73085(8) 0.56052(8) 0.60278(11) 0.0388 Uani 1.0000 . .
C C2 0.71163(11) 0.63258(11) 0.58727(14) 0.0334 Uani 1.0000 . .
C C3 0.60997(11) 0.59051(10) 0.56713(13) 0.0348 Uani 1.0000 . .
O O4 0.55748(8) 0.55027(8) 0.64559(12) 0.0420 Uani 1.0000 . .
C C5 0.49780(12) 0.45418(11) 0.63308(14) 0.0398 Uani 1.0000 . .
O O6 0.53523(9) 0.43128(8) 0.55852(11) 0.0414 Uani 1.0000 . .
C C7 0.57940(12) 0.51014(10) 0.50233(14) 0.0370 Uani 1.0000 . .
C C9 0.72913(13) 0.51340(12) 0.52439(14) 0.0407 Uani 1.0000 . .
O O10 0.81499(10) 0.55590(10) 0.48357(13) 0.0511 Uani 1.0000 . .
C C14 0.50399(17) 0.40362(15) 0.71240(16) 0.0540 Uani 1.0000 . .
C C15 0.40195(14) 0.43489(16) 0.61352(17) 0.0544 Uani 1.0000 . .
C C16 0.74277(12) 0.69311(12) 0.66864(14) 0.0376 Uani 1.0000 . .
O O17 0.72041(8) 0.76403(8) 0.65905(12) 0.0420 Uani 1.0000 . .
C C18 0.80336(12) 0.84914(11) 0.63848(14) 0.0408 Uani 1.0000 . .
O O19 0.87138(8) 0.82461(9) 0.62410(12) 0.0457 Uani 1.0000 . .
C C20 0.84636(13) 0.74546(14) 0.67731(16) 0.0468 Uani 1.0000 . .
C C21 0.79042(17) 0.88864(16) 0.55377(18) 0.0588 Uani 1.0000 . .
C C22 0.82716(16) 0.91340(13) 0.71627(16) 0.0519 Uani 1.0000 . .
H H21 0.7470 0.6687 0.5353 0.0391 Uiso 1.0000 . .
H H31 0.5978 0.6378 0.5436 0.0413 Uiso 1.0000 . .
H H71 0.5361 0.5093 0.4580 0.0446 Uiso 1.0000 . .
H H91 0.7123 0.4508 0.5415 0.0490 Uiso 1.0000 . .
H H141 0.4682 0.3379 0.7027 0.0810 Uiso 1.0000 . .
H H142 0.4804 0.4199 0.7637 0.0803 Uiso 1.0000 . .
H H143 0.5683 0.4214 0.7219 0.0805 Uiso 1.0000 . .
H H152 0.3632 0.3698 0.6047 0.0812 Uiso 1.0000 . .
H H153 0.3773 0.4541 0.6630 0.0797 Uiso 1.0000 . .
H H151 0.4011 0.4664 0.5607 0.0801 Uiso 1.0000 . .
H H161 0.7134 0.6569 0.7208 0.0440 Uiso 1.0000 . .
H H201 0.8648 0.7629 0.7392 0.0552 Uiso 1.0000 . .
H H202 0.8739 0.7101 0.6556 0.0567 Uiso 1.0000 . .
H H212 0.8455 0.9466 0.5425 0.0887 Uiso 1.0000 . .
H H213 0.7396 0.9001 0.5601 0.0886 Uiso 1.0000 . .
H H211 0.7793 0.8473 0.5054 0.0875 Uiso 1.0000 . .
H H222 0.8852 0.9682 0.7049 0.0781 Uiso 1.0000 . .
H H223 0.8309 0.8835 0.7700 0.0772 Uiso 1.0000 . .
H H221 0.7802 0.9302 0.7229 0.0777 Uiso 1.0000 . .
H H101 0.8447 0.5336 0.5065 0.0762 Uiso 1.0000 . .
C C80 0.66053(13) 0.51225(11) 0.45706(13) 0.0399 Uani 0.642(10) 1 1
N N110 0.6365(5) 0.4337(5) 0.3965(5) 0.0459 Uani 0.642(10) 1 1
N N120 0.6176(3) 0.4422(3) 0.3203(3) 0.0485 Uani 0.642(10) 1 1
N N130 0.5963(4) 0.4412(3) 0.2497(2) 0.0824 Uani 0.642(10) 1 1
C C81 0.66053(13) 0.51225(11) 0.45706(13) 0.0399 Uani 0.358(10) 1 2
N N111 0.6151(11) 0.4225(12) 0.4122(11) 0.0617 Uani 0.358(10) 1 2
N N121 0.6429(6) 0.4295(6) 0.3378(7) 0.0510 Uani 0.358(10) 1 2
N N131 0.6661(7) 0.4252(6) 0.2652(4) 0.0936 Uani 0.358(10) 1 2
H H801 0.6910 0.5680 0.4222 0.0469 Uiso 0.642(10) 1 1
H H811 0.6898 0.5645 0.4171 0.0473 Uiso 0.358(10) 1 2

loop_
_atom_site_aniso_label
_atom_site_aniso_U_11
_atom_site_aniso_U_22
_atom_site_aniso_U_33
_atom_site_aniso_U_12
_atom_site_aniso_U_13
_atom_site_aniso_U_23
O1 0.0408(6) 0.0341(6) 0.0477(7) 0.0235(5) -0.0023(5) 0.0055(5)
C2 0.0319(7) 0.0255(7) 0.0436(8) 0.0150(6) -0.0009(6) 0.0042(6)
C3 0.0331(8) 0.0254(7) 0.0461(9) 0.0149(6) -0.0014(6) 0.0017(6)
O4 0.0358(6) 0.0264(6) 0.0545(7) 0.0084(5) 0.0071(5) -0.0027(5)
C5 0.0368(8) 0.0246(7) 0.0493(9) 0.0088(6) -0.0017(7) -0.0007(6)
O6 0.0444(7) 0.0234(5) 0.0493(7) 0.0117(5) -0.0005(5) 0.0004(5)
C7 0.0401(8) 0.0251(7) 0.0449(9) 0.0156(6) -0.0042(7) 0.0014(6)
C9 0.0454(9) 0.0324(8) 0.0518(10) 0.0251(7) 0.0036(8) 0.0077(7)
O10 0.0522(8) 0.0543(8) 0.0632(8) 0.0390(7) 0.0123(7) 0.0181(7)
C14 0.0670(13) 0.0407(10) 0.0523(12) 0.0254(10) -0.0002(10) 0.0048(8)
C15 0.0359(9) 0.0534(12) 0.0609(13) 0.0125(9) -0.0035(9) -0.0009(9)
C16 0.0341(8) 0.0311(7) 0.0438(9) 0.0133(7) -0.0011(6) 0.0024(6)
O17 0.0318(6) 0.0271(5) 0.0606(8) 0.0100(5) 0.0033(5) -0.0025(5)
C18 0.0361(8) 0.0287(8) 0.0475(9) 0.0086(7) 0.0026(7) 0.0017(7)
O19 0.0317(6) 0.0391(7) 0.0562(8) 0.0100(5) 0.0028(5) 0.0012(6)
C20 0.0368(9) 0.0405(9) 0.0573(11) 0.0150(8) -0.0072(8) -0.0021(8)
C21 0.0641(13) 0.0517(12) 0.0538(11) 0.0239(11) -0.0022(10) 0.0072(9)
C22 0.0556(12) 0.0312(9) 0.0533(11) 0.0099(8) 0.0038(9) -0.0034(8)
C80 0.0489(10) 0.0299(8) 0.0448(9) 0.0226(7) -0.0012(7) -0.0005(6)
N110 0.064(4) 0.033(3) 0.043(3) 0.026(3) 0.004(3) -0.0027(19)
N120 0.049(2) 0.0377(17) 0.049(2) 0.0148(14) 0.0016(15) -0.0079(14)
N130 0.104(4) 0.063(2) 0.052(2) 0.021(2) -0.0091(19) -0.0184(15)
C81 0.0489(10) 0.0299(8) 0.0448(9) 0.0226(7) -0.0012(7) -0.0005(6)
N111 0.072(7) 0.034(4) 0.060(6) 0.013(4) 0.032(4) 0.001(3)
N121 0.053(4) 0.045(3) 0.052(4) 0.022(3) 0.000(3) 0.002(3)
N131 0.112(7) 0.094(6) 0.050(4) 0.033(5) 0.009(4) -0.010(3)

loop_
_atom_type_symbol
_atom_type_scat_dispersion_real
_atom_type_scat_dispersion_imag
_atom_type_scat_source
C 0.0033 0.0016 'International Tables Vol C 4.2.6.8 and 6.1.1.4'
H 0.0000 0.0000 'International Tables Vol C 4.2.6.8 and 6.1.1.4'
N 0.0061 0.0033 'International Tables Vol C 4.2.6.8 and 6.1.1.4'
O 0.0106 0.0060 'International Tables Vol C 4.2.6.8 and 6.1.1.4'

loop_
_geom_angle_atom_site_label_1
_geom_angle_atom_site_label_2
_geom_angle_atom_site_label_3
_geom_angle_site_symmetry_1
_geom_angle_site_symmetry_2
_geom_angle_site_symmetry_3
_geom_angle
_geom_angle_publ_flag
C2 O1 C9 . . . 113.04(12) no
O1 C2 C3 . . . 108.58(13) no
O1 C2 C16 . . . 106.97(13) no
C3 C2 C16 . . . 113.98(14) no
O1 C2 H21 . . . 109.4 no
C3 C2 H21 . . . 108.7 no
C16 C2 H21 . . . 109.2 no
C2 C3 O4 . . . 109.97(14) no
C2 C3 C7 . . . 109.94(14) no
O4 C3 C7 . . . 104.67(12) no
C2 C3 H31 . . . 109.7 no
O4 C3 H31 . . . 110.6 no
C7 C3 H31 . . . 111.8 no
C3 O4 C5 . . . 110.27(13) no
O4 C5 O6 . . . 104.70(14) no
O4 C5 C14 . . . 109.19(15) no
O6 C5 C14 . . . 107.89(15) no
O4 C5 C15 . . . 109.94(15) no
O6 C5 C15 . . . 110.88(16) no
C14 C5 C15 . . . 113.82(17) no
C5 O6 C7 . . . 107.99(12) no
C3 C7 O6 . . . 103.40(13) no
C3 C7 H71 . . . 111.3 no
O6 C7 H71 . . . 110.5 no
C3 C7 C80 . . . 111.47(14) no
O6 C7 C80 . . . 109.47(13) no
H71 C7 C80 . . . 110.5 no
C3 C7 O6 . . . 103.40(13) no
C3 C7 H71 . . . 111.3 no
O6 C7 H71 . . . 110.5 no
C3 C7 C81 . . . 111.47(14) no
O6 C7 C81 . . . 109.47(13) no
H71 C7 C81 . . . 110.5 no
O1 C9 O10 . . . 110.79(15) no
O1 C9 H91 . . . 107.3 no
O10 C9 H91 . . . 109.7 no
O1 C9 C80 . . . 111.36(13) no
O10 C9 C80 . . . 107.23(15) no
H91 C9 C80 . . . 110.5 no
O1 C9 O10 . . . 110.79(15) no
O1 C9 H91 . . . 107.3 no
O10 C9 H91 . . . 109.7 no
O1 C9 C81 . . . 111.36(13) no
O10 C9 C81 . . . 107.23(15) no
H91 C9 C81 . . . 110.5 no
C9 O10 H101 . . . 106.7 no
C5 C14 H141 . . . 110.3 no
C5 C14 H142 . . . 108.7 no
H141 C14 H142 . . . 109.5 no
C5 C14 H143 . . . 108.9 no
H141 C14 H143 . . . 109.4 no
H142 C14 H143 . . . 110.1 no
C5 C15 H152 . . . 108.4 no
C5 C15 H153 . . . 111.3 no
H152 C15 H153 . . . 108.8 no
C5 C15 H151 . . . 110.7 no
H152 C15 H151 . . . 108.9 no
H153 C15 H151 . . . 108.8 no
C2 C16 O17 . . . 109.54(13) no
C2 C16 C20 . . . 111.86(16) no
O17 C16 C20 . . . 103.32(14) no
C2 C16 H161 . . . 109.8 no
O17 C16 H161 . . . 110.2 no
C20 C16 H161 . . . 111.9 no
C16 O17 C18 . . . 108.78(13) no
O17 C18 O19 . . . 105.35(14) no
O17 C18 C21 . . . 109.73(16) no
O19 C18 C21 . . . 108.44(17) no
O17 C18 C22 . . . 108.82(15) no
O19 C18 C22 . . . 111.41(16) no
C21 C18 C22 . . . 112.81(17) no
C18 O19 C20 . . . 106.42(14) no
C16 C20 O19 . . . 102.19(15) no
C16 C20 H201 . . . 110.8 no
O19 C20 H201 . . . 110.7 no
C16 C20 H202 . . . 112.1 no
O19 C20 H202 . . . 111.9 no
H201 C20 H202 . . . 109.0 no
C18 C21 H212 . . . 108.5 no
C18 C21 H213 . . . 109.9 no
H212 C21 H213 . . . 108.2 no
C18 C21 H211 . . . 110.0 no
H212 C21 H211 . . . 109.8 no
H213 C21 H211 . . . 110.3 no
C18 C22 H222 . . . 109.1 no
C18 C22 H223 . . . 109.8 no
H222 C22 H223 . . . 110.3 no
C18 C22 H221 . . . 109.1 no
H222 C22 H221 . . . 108.8 no
H223 C22 H221 . . . 109.8 no
C9 C80 C7 . . . 111.64(15) no
C9 C80 N110 . . . 106.6(3) no
C7 C80 N110 . . . 114.6(3) no
C9 C80 H801 . . . 108.4 no
C7 C80 H801 . . . 107.6 no
N110 C80 H801 . . . 107.8 no
C80 N110 N120 . . . 116.4(6) no
N110 N120 N130 . . . 173.3(6) no
C9 C81 C7 . . . 111.64(15) no
C9 C81 N111 . . . 108.6(8) no
C7 C81 N111 . . . 100.5(5) no
C9 C81 H811 . . . 111.2 no
C7 C81 H811 . . . 110.2 no
N111 C81 H811 . . . 114.3 no
C81 N111 N121 . . . 110.6(11) no
N111 N121 N131 . . . 172.0(13) no

loop_
_geom_bond_atom_site_label_1
_geom_bond_atom_site_label_2
_geom_bond_site_symmetry_1
_geom_bond_site_symmetry_2
_geom_bond_distance
_geom_bond_publ_flag
O1 C2 . . 1.4261(18) no
O1 C9 . . 1.419(2) no
C2 C3 . . 1.524(2) no
C2 C16 . . 1.515(2) no
C2 H21 . . 0.991 no
C3 O4 . . 1.431(2) no
C3 C7 . . 1.538(2) no
C3 H31 . . 0.986 no
O4 C5 . . 1.4309(19) no
C5 O6 . . 1.436(2) no
C5 C14 . . 1.505(3) no
C5 C15 . . 1.511(3) no
O6 C7 . . 1.434(2) no
C7 H71 . . 0.986 no
C7 C80 . . 1.515(3) no
C7 H71 . . 0.986 no
C7 C81 . . 1.515(3) no
C9 O10 . . 1.398(2) no
C9 H91 . . 0.982 no
C9 C80 . . 1.534(3) no
C9 O10 . . 1.398(2) no
C9 H91 . . 0.982 no
C9 C81 . . 1.534(3) no
O10 H101 . . 0.838 no
C14 H141 . . 0.974 no
C14 H142 . . 0.971 no
C14 H143 . . 0.982 no
C15 H152 . . 0.966 no
C15 H153 . . 0.985 no
C15 H151 . . 0.963 no
C16 O17 . . 1.431(2) no
C16 C20 . . 1.520(2) no
C16 H161 . . 0.968 no
O17 C18 . . 1.452(2) no
C18 O19 . . 1.419(2) no
C18 C21 . . 1.508(3) no
C18 C22 . . 1.511(3) no
O19 C20 . . 1.430(2) no
C20 H201 . . 0.983 no
C20 H202 . . 0.978 no
C21 H212 . . 0.971 no
C21 H213 . . 0.974 no
C21 H211 . . 0.962 no
C22 H222 . . 0.969 no
C22 H223 . . 0.974 no
C22 H221 . . 0.971 no
C80 N110 . . 1.491(8) no
C80 H801 . . 0.971 no
N110 N120 . . 1.221(8) no
N120 N130 . . 1.123(6) no
C81 N111 . . 1.477(19) no
C81 H811 . . 0.975 no
N111 N121 . . 1.201(16) no
N121 N131 . . 1.179(13) no

loop_
_geom_hbond_atom_site_label_D
_geom_hbond_atom_site_label_H
_geom_hbond_atom_site_label_A
_geom_hbond_site_symmetry_D
_geom_hbond_site_symmetry_H
_geom_hbond_site_symmetry_A
_geom_hbond_distance_DH
_geom_hbond_distance_HA
_geom_hbond_distance_DA
_geom_hbond_angle_DHA
_geom_hbond_publ_flag
C15 H153 O10 . . 9_565 0.99 2.51 3.361(3) 145 no
O10 H101 O6 . . 7_665 0.84 1.93 2.761(3) 171 yes
C80 H801 O4 . . 5_654 0.97 2.36 3.296(3) 161 no
C81 H801 O4 . . 5_654 0.97 2.36 3.296(3) 161 no
C80 H811 O4 . . 5_654 0.97 2.34 3.296(3) 166 no
C81 H811 O4 . . 5_654 0.97 2.34 3.296(3) 166 no
